data_4129932
loop_
_publ_author_name
'Kobayashi, Megumi'
'Hayakawa, Naoki'
'Matsuo, Tsukasa'
'Li, Baolin'
'Fukunaga, Takeo'
'Hashizume, Daisuke'
'Fueno, Hiroyuki'
'Tanaka, Kazuyoshi'
'Tamao, Kohei'

_publ_section_title
;
 (Z)-1,2-Di(1-pyrenyl)disilene: Synthesis, Structure, and Intramolecular
 Charge-Transfer Emission.
;
_journal_issue 3
_journal_name_full 'Journal of the American Chemical Society'
_journal_page_first 758
_journal_page_last 761
_journal_paper_doi 10.1021/jacs.5b11970
_journal_volume 138
_journal_year 2016
_chemical_formula_moiety 'C88 H108 Si2'
_chemical_formula_sum 'C88 H108 Si2'
_chemical_formula_weight 1221.92
_space_group_IT_number 14
_space_group_name_Hall '-P 2yn'
_space_group_name_H-M_alt 'P 1 21/n 1'
_symmetry_cell_setting monoclinic
_symmetry_Int_Tables_number 14
_symmetry_space_group_name_Hall '-P 2yn'
_symmetry_space_group_name_H-M 'P 1 21/n 1'
_atom_sites_solution_hydrogens geom
_atom_sites_solution_primary direct
_atom_sites_solution_secondary difmap
_audit_creation_method SHELXL-97
_cell_angle_alpha 90
_cell_angle_beta 91.2956(5)
_cell_angle_gamma 90
_cell_formula_units_Z 4
_cell_length_a 15.9443(2)
_cell_length_b 19.3479(2)
_cell_length_c 22.8682(3)
_cell_measurement_reflns_used 15022
_cell_measurement_temperature 90
_cell_measurement_theta_max 32.6
_cell_measurement_theta_min 1.4
_cell_volume 7052.78(15)
_computing_cell_refinement HKL2000
_computing_data_collection CrystalClear
_computing_data_reduction HKL2000
_computing_molecular_graphics 'ORTEP-3 for Windows'
_computing_publication_material 'SHELXL-97 (Sheldrick, 2008)'
_computing_structure_refinement 'SHELXL-97 (Sheldrick, 2008)'
_computing_structure_solution SIR2004
_diffrn_ambient_temperature 90
_diffrn_detector_area_resol_mean 7.31
_diffrn_measured_fraction_theta_full 0.998
_diffrn_measured_fraction_theta_max 0.998
_diffrn_measurement_device_type 'Rigaku AFC-8 with Saturn70 CCD'
_diffrn_measurement_method \w-scan
_diffrn_radiation_monochromator confocal
_diffrn_radiation_source 'fine-focus rotating anode'
_diffrn_radiation_type MoK\a
_diffrn_radiation_wavelength 0.71073
_diffrn_reflns_av_R_equivalents 0.0718
_diffrn_reflns_av_sigmaI/netI 0.0498
_diffrn_reflns_limit_h_max 22
_diffrn_reflns_limit_h_min -22
_diffrn_reflns_limit_k_max 27
_diffrn_reflns_limit_k_min -27
_diffrn_reflns_limit_l_max 32
_diffrn_reflns_limit_l_min -32
_diffrn_reflns_number 184732
_diffrn_reflns_theta_full 30.04
_diffrn_reflns_theta_max 30.04
_diffrn_reflns_theta_min 1.78
_diffrn_standards_number 0
_exptl_absorpt_coefficient_mu 0.096
_exptl_absorpt_correction_type none
_exptl_crystal_colour violet
_exptl_crystal_density_diffrn 1.151
_exptl_crystal_density_method 'not measured'
_exptl_crystal_description platelet
_exptl_crystal_F_000 2656
_exptl_crystal_size_max 0.13
_exptl_crystal_size_mid 0.10
_exptl_crystal_size_min 0.02
_refine_diff_density_max 0.424
_refine_diff_density_min -0.342
_refine_diff_density_rms 0.051
_refine_ls_extinction_method none
_refine_ls_goodness_of_fit_ref 1.023
_refine_ls_hydrogen_treatment constr
_refine_ls_matrix_type full
_refine_ls_number_parameters 894
_refine_ls_number_reflns 20615
_refine_ls_number_restraints 14
_refine_ls_restrained_S_all 1.026
_refine_ls_R_factor_all 0.0889
_refine_ls_R_factor_gt 0.0506
_refine_ls_shift/su_max 0.001
_refine_ls_shift/su_mean 0.000
_refine_ls_structure_factor_coef Fsqd
_refine_ls_weighting_details 'calc w=1/[\s^2^(Fo^2^)+(0.0672P)^2^+2.2894P] where P=(Fo^2^+2Fc^2^)/3'
_refine_ls_weighting_scheme calc
_refine_ls_wR_factor_gt 0.1237
_refine_ls_wR_factor_ref 0.1430
_reflns_number_gt 13763
_reflns_number_total 20615
_reflns_threshold_expression I>2\s(I)
_cod_data_source_file ja5b11970_si_002.cif
_cod_data_source_block MK185pyrene
_cod_original_sg_symbol_H-M 'P 21/n'
_cod_database_code 4129932

loop_
_symmetry_equiv_pos_as_xyz
'x, y, z'
'-x+1/2, y+1/2, -z+1/2'
'-x, -y, -z'
'x-1/2, -y-1/2, z-1/2'

loop_
_atom_site_label
_atom_site_type_symbol
_atom_site_fract_x
_atom_site_fract_y
_atom_site_fract_z
_atom_site_U_iso_or_equiv
_atom_site_adp_type
_atom_site_occupancy
_atom_site_symmetry_multiplicity
_atom_site_calc_flag
_atom_site_refinement_flags
_atom_site_disorder_assembly
_atom_site_disorder_group
Si1 Si 0.47738(2) 0.27302(2) 0.414858(17) 0.01979(9) Uani 1 1 d . . .
Si2 Si 0.47333(2) 0.26187(2) 0.320335(17) 0.02099(9) Uani 1 1 d . D .
C1 C 0.56946(8) 0.27860(8) 0.46920(6) 0.0191(3) Uani 1 1 d . . .
C2 C 0.58134(9) 0.22468(8) 0.51126(6) 0.0213(3) Uani 1 1 d . . .
C3 C 0.51928(9) 0.16919(9) 0.53258(6) 0.0245(3) Uani 1 1 d . . .
C4 C 0.57085(9) 0.13074(9) 0.58141(7) 0.0286(3) Uani 1 1 d . . .
H4A H 0.5498 0.1435 0.6203 0.034 Uiso 1 1 calc R . .
H4B H 0.5647 0.0801 0.5765 0.034 Uiso 1 1 calc R . .
C5 C 0.66406(9) 0.15136(8) 0.57707(7) 0.0241(3) Uani 1 1 d . . .
C6 C 0.65684(9) 0.21895(8) 0.54361(6) 0.0218(3) Uani 1 1 d . . .
C7 C 0.71604(9) 0.27137(8) 0.54284(6) 0.0234(3) Uani 1 1 d . . .
H7 H 0.7661 0.2681 0.5660 0.028 Uiso 1 1 calc R . .
C8 C 0.70118(9) 0.32854(8) 0.50775(6) 0.0213(3) Uani 1 1 d . . .
C9 C 0.75454(9) 0.39353(8) 0.50876(7) 0.0227(3) Uani 1 1 d . . .
C10 C 0.70867(9) 0.44003(8) 0.46314(7) 0.0249(3) Uani 1 1 d . . .
H10A H 0.7488 0.4559 0.4336 0.030 Uiso 1 1 calc R . .
H10B H 0.6855 0.4812 0.4828 0.030 Uiso 1 1 calc R . .
C11 C 0.63622(9) 0.39847(8) 0.43256(6) 0.0207(3) Uani 1 1 d . . .
C12 C 0.63195(8) 0.33174(8) 0.46896(6) 0.0196(3) Uani 1 1 d . . .
C13 C 0.49270(10) 0.11823(9) 0.48404(7) 0.0280(3) Uani 1 1 d . . .
H13A H 0.4741 0.1451 0.4493 0.034 Uiso 1 1 calc R . .
H13B H 0.5425 0.0911 0.4729 0.034 Uiso 1 1 calc R . .
C14 C 0.42272(11) 0.06774(10) 0.49964(9) 0.0390(4) Uani 1 1 d . . .
H14A H 0.4384 0.0430 0.5357 0.059 Uiso 1 1 calc R . .
H14B H 0.4143 0.0345 0.4677 0.059 Uiso 1 1 calc R . .
H14C H 0.3706 0.0934 0.5055 0.059 Uiso 1 1 calc R . .
C15 C 0.44160(10) 0.20202(10) 0.56103(7) 0.0313(4) Uani 1 1 d . . .
H15A H 0.4018 0.2166 0.5295 0.038 Uiso 1 1 calc R . .
H15B H 0.4134 0.1661 0.5843 0.038 Uiso 1 1 calc R . .
C16 C 0.45975(12) 0.26383(11) 0.60035(8) 0.0417(5) Uani 1 1 d . . .
H16A H 0.5035 0.2516 0.6293 0.063 Uiso 1 1 calc R . .
H16B H 0.4085 0.2770 0.6205 0.063 Uiso 1 1 calc R . .
H16C H 0.4789 0.3027 0.5766 0.063 Uiso 1 1 calc R . .
C17 C 0.71104(10) 0.09735(9) 0.53952(7) 0.0274(3) Uani 1 1 d . . .
H17A H 0.7059 0.0516 0.5585 0.033 Uiso 1 1 calc R . .
H17B H 0.6822 0.0944 0.5008 0.033 Uiso 1 1 calc R . .
C18 C 0.80364(10) 0.11135(10) 0.52991(8) 0.0327(4) Uani 1 1 d . . .
H18A H 0.8105 0.1580 0.5141 0.049 Uiso 1 1 calc R . .
H18B H 0.8254 0.0775 0.5022 0.049 Uiso 1 1 calc R . .
H18C H 0.8347 0.1075 0.5672 0.049 Uiso 1 1 calc R . .
C19 C 0.70534(10) 0.16017(9) 0.63798(7) 0.0272(3) Uani 1 1 d . . .
H19A H 0.7629 0.1783 0.6333 0.033 Uiso 1 1 calc R . .
H19B H 0.6734 0.1951 0.6599 0.033 Uiso 1 1 calc R . .
C20 C 0.71014(11) 0.09392(10) 0.67401(8) 0.0353(4) Uani 1 1 d . . .
H20A H 0.6535 0.0754 0.6788 0.053 Uiso 1 1 calc R . .
H20B H 0.7354 0.1040 0.7125 0.053 Uiso 1 1 calc R . .
H20C H 0.7445 0.0598 0.6538 0.053 Uiso 1 1 calc R . .
C21 C 0.84633(9) 0.37706(9) 0.49361(7) 0.0274(3) Uani 1 1 d . . .
H21A H 0.8682 0.3422 0.5217 0.033 Uiso 1 1 calc R . .
H21B H 0.8468 0.3560 0.4542 0.033 Uiso 1 1 calc R . .
C22 C 0.90600(10) 0.43897(10) 0.49446(9) 0.0380(4) Uani 1 1 d . . .
H22A H 0.8800 0.4775 0.4729 0.057 Uiso 1 1 calc R . .
H22B H 0.9586 0.4261 0.4760 0.057 Uiso 1 1 calc R . .
H22C H 0.9176 0.4530 0.5350 0.057 Uiso 1 1 calc R . .
C23 C 0.75447(10) 0.42577(9) 0.57076(7) 0.0273(3) Uani 1 1 d . . .
H23A H 0.7864 0.3950 0.5977 0.033 Uiso 1 1 calc R . .
H23B H 0.7846 0.4705 0.5695 0.033 Uiso 1 1 calc R . .
C24 C 0.66816(11) 0.43819(10) 0.59605(8) 0.0339(4) Uani 1 1 d . . .
H24A H 0.6372 0.4715 0.5715 0.051 Uiso 1 1 calc R . .
H24B H 0.6746 0.4566 0.6358 0.051 Uiso 1 1 calc R . .
H24C H 0.6372 0.3945 0.5971 0.051 Uiso 1 1 calc R . .
C25 C 0.65589(9) 0.38293(9) 0.36808(6) 0.0249(3) Uani 1 1 d . . .
H25A H 0.6128 0.3505 0.3526 0.030 Uiso 1 1 calc R . .
H25B H 0.6499 0.4265 0.3456 0.030 Uiso 1 1 calc R . .
C26 C 0.74179(11) 0.35258(11) 0.35580(8) 0.0400(4) Uani 1 1 d . . .
H26A H 0.7847 0.3885 0.3607 0.060 Uiso 1 1 calc R . .
H26B H 0.7423 0.3350 0.3156 0.060 Uiso 1 1 calc R . .
H26C H 0.7537 0.3147 0.3832 0.060 Uiso 1 1 calc R . .
C27 C 0.55385(9) 0.44021(8) 0.43513(7) 0.0247(3) Uani 1 1 d . . .
H27A H 0.5083 0.4125 0.4166 0.030 Uiso 1 1 calc R . .
H27B H 0.5397 0.4469 0.4767 0.030 Uiso 1 1 calc R . .
C28 C 0.55609(10) 0.51129(9) 0.40521(7) 0.0297(3) Uani 1 1 d . . .
H28A H 0.6077 0.5356 0.4171 0.045 Uiso 1 1 calc R . .
H28B H 0.5073 0.5385 0.4168 0.045 Uiso 1 1 calc R . .
H28C H 0.5547 0.5052 0.3627 0.045 Uiso 1 1 calc R . .
C29 C 0.56066(9) 0.24922(8) 0.26632(6) 0.0221(3) Uani 1 1 d . . .
C30 C 0.57566(9) 0.30100(8) 0.22358(6) 0.0217(3) Uani 1 1 d . D .
C31 C 0.52070(9) 0.36274(8) 0.20399(6) 0.0238(3) Uani 1 1 d . . .
C32 C 0.57340(10) 0.39816(9) 0.15566(7) 0.0271(3) Uani 1 1 d . D .
H32A H 0.5444 0.3934 0.1171 0.032 Uiso 1 1 calc R . .
H32B H 0.5799 0.4480 0.1644 0.032 Uiso 1 1 calc R . .
C33 C 0.66039(9) 0.36328(8) 0.15408(6) 0.0247(3) Uani 1 1 d . . .
C34 C 0.64545(9) 0.29687(8) 0.18722(6) 0.0238(3) Uani 1 1 d . D .
C35 C 0.69432(10) 0.23803(9) 0.18629(7) 0.0311(4) Uani 1 1 d D . .
H35 H 0.7372 0.2332 0.1584 0.037 Uiso 1 1 calc R A 1
C41 C 0.50226(10) 0.41383(9) 0.25361(7) 0.0265(3) Uani 1 1 d . D .
H41A H 0.4805 0.3873 0.2871 0.032 Uiso 1 1 calc R . .
H41B H 0.5559 0.4353 0.2667 0.032 Uiso 1 1 calc R . .
C42 C 0.44008(11) 0.47145(10) 0.23873(8) 0.0351(4) Uani 1 1 d . . .
H42A H 0.4585 0.4963 0.2040 0.053 Uiso 1 1 calc R D .
H42B H 0.4373 0.5036 0.2717 0.053 Uiso 1 1 calc R . .
H42C H 0.3844 0.4515 0.2310 0.053 Uiso 1 1 calc R . .
C43 C 0.43787(9) 0.33611(9) 0.17497(7) 0.0275(3) Uani 1 1 d . D .
H43A H 0.3998 0.3212 0.2062 0.033 Uiso 1 1 calc R . .
H43B H 0.4105 0.3749 0.1538 0.033 Uiso 1 1 calc R . .
C44 C 0.44859(11) 0.27620(10) 0.13236(8) 0.0354(4) Uani 1 1 d . . .
H44A H 0.4896 0.2889 0.1029 0.053 Uiso 1 1 calc R D .
H44B H 0.3946 0.2659 0.1130 0.053 Uiso 1 1 calc R . .
H44C H 0.4685 0.2353 0.1538 0.053 Uiso 1 1 calc R . .
C45 C 0.72425(10) 0.40728(9) 0.18996(7) 0.0283(3) Uani 1 1 d . D .
H45A H 0.7288 0.4530 0.1709 0.034 Uiso 1 1 calc R . .
H45B H 0.7014 0.4149 0.2293 0.034 Uiso 1 1 calc R . .
C46 C 0.81234(10) 0.37738(11) 0.19742(8) 0.0374(4) Uani 1 1 d . . .
H46A H 0.8088 0.3301 0.2125 0.056 Uiso 1 1 calc R D .
H46B H 0.8450 0.4059 0.2250 0.056 Uiso 1 1 calc R . .
H46C H 0.8398 0.3769 0.1595 0.056 Uiso 1 1 calc R . .
C47 C 0.68966(11) 0.35161(9) 0.09108(7) 0.0299(3) Uani 1 1 d . D .
H47A H 0.7442 0.3272 0.0926 0.036 Uiso 1 1 calc R . .
H47B H 0.6487 0.3213 0.0704 0.036 Uiso 1 1 calc R . .
C48 C 0.69928(12) 0.41827(11) 0.05608(8) 0.0399(4) Uani 1 1 d . . .
H48A H 0.6461 0.4437 0.0556 0.060 Uiso 1 1 calc R D .
H48B H 0.7146 0.4070 0.0159 0.060 Uiso 1 1 calc R . .
H48C H 0.7434 0.4469 0.0743 0.060 Uiso 1 1 calc R . .
C53 C 0.64040(11) 0.14138(10) 0.36896(8) 0.0379(4) Uani 1 1 d . . .
H53A H 0.5984 0.1735 0.3850 0.046 Uiso 1 1 calc R B 1
H53B H 0.6372 0.0979 0.3916 0.046 Uiso 1 1 calc R B 1
C54 C 0.72678(14) 0.17247(14) 0.37965(10) 0.0575(6) Uani 1 1 d . D .
H54A H 0.7697 0.1373 0.3728 0.086 Uiso 1 1 calc R . .
H54B H 0.7317 0.1888 0.4202 0.086 Uiso 1 1 calc R . .
H54C H 0.7347 0.2114 0.3529 0.086 Uiso 1 1 calc R . .
C55 C 0.52707(12) 0.09090(9) 0.30320(8) 0.0350(4) Uani 1 1 d . . .
H55A H 0.4864 0.1239 0.3196 0.042 Uiso 1 1 calc R C 1
H55B H 0.5106 0.0832 0.2617 0.042 Uiso 1 1 calc R C 1
C56 C 0.51870(14) 0.02254(10) 0.33563(10) 0.0475(5) Uani 1 1 d . D .
H56A H 0.5617 -0.0097 0.3224 0.071 Uiso 1 1 calc R . .
H56B H 0.4629 0.0030 0.3276 0.071 Uiso 1 1 calc R . .
H56C H 0.5261 0.0304 0.3778 0.071 Uiso 1 1 calc R . .
C57 C 0.36952(8) 0.28355(8) 0.44494(6) 0.0191(3) Uani 1 1 d . . .
C58 C 0.35489(9) 0.34268(8) 0.47916(6) 0.0229(3) Uani 1 1 d . . .
H58 H 0.4004 0.3728 0.4883 0.028 Uiso 1 1 calc R . .
C59 C 0.27622(10) 0.35816(8) 0.49987(7) 0.0261(3) Uani 1 1 d . . .
H59 H 0.2690 0.3980 0.5235 0.031 Uiso 1 1 calc R . .
C60 C 0.20723(9) 0.31606(8) 0.48659(7) 0.0254(3) Uani 1 1 d . . .
C61 C 0.12416(11) 0.33258(10) 0.50537(8) 0.0360(4) Uani 1 1 d . . .
H61 H 0.1157 0.3731 0.5280 0.043 Uiso 1 1 calc R . .
C62 C 0.05833(11) 0.29212(11) 0.49168(9) 0.0411(5) Uani 1 1 d . . .
H62 H 0.0043 0.3046 0.5048 0.049 Uiso 1 1 calc R . .
C63 C 0.06769(10) 0.23071(11) 0.45788(8) 0.0368(4) Uani 1 1 d . . .
C64 C -0.00032(12) 0.18740(14) 0.44337(9) 0.0529(6) Uani 1 1 d . . .
H64 H -0.0549 0.1993 0.4558 0.064 Uiso 1 1 calc R . .
C65 C 0.01105(13) 0.12806(15) 0.41150(10) 0.0628(7) Uani 1 1 d . . .
H65 H -0.0359 0.0996 0.4020 0.075 Uiso 1 1 calc R . .
C66 C 0.08992(13) 0.10913(13) 0.39309(9) 0.0492(5) Uani 1 1 d . . .
H66 H 0.0967 0.0678 0.3713 0.059 Uiso 1 1 calc R . .
C67 C 0.15997(10) 0.15063(10) 0.40638(7) 0.0325(4) Uani 1 1 d . . .
C68 C 0.24271(10) 0.13278(9) 0.38901(7) 0.0292(3) Uani 1 1 d . . .
H68 H 0.2512 0.0911 0.3681 0.035 Uiso 1 1 calc R . .
C69 C 0.30935(9) 0.17414(8) 0.40178(6) 0.0234(3) Uani 1 1 d . . .
H69 H 0.3634 0.1604 0.3895 0.028 Uiso 1 1 calc R . .
C70 C 0.30100(9) 0.23793(8) 0.43318(6) 0.0193(3) Uani 1 1 d . . .
C71 C 0.21952(9) 0.25533(8) 0.45301(6) 0.0218(3) Uani 1 1 d . . .
C72 C 0.14922(9) 0.21214(9) 0.43901(7) 0.0281(3) Uani 1 1 d . . .
C73 C 0.36461(9) 0.24879(8) 0.28865(6) 0.0214(3) Uani 1 1 d . . .
C74 C 0.35141(10) 0.19012(9) 0.25336(7) 0.0267(3) Uani 1 1 d . D .
H74 H 0.3987 0.1642 0.2415 0.032 Uiso 1 1 calc R . .
C75 C 0.27204(10) 0.16870(9) 0.23519(7) 0.0293(3) Uani 1 1 d . . .
H75 H 0.2660 0.1291 0.2109 0.035 Uiso 1 1 calc R D .
C76 C 0.20103(10) 0.20488(9) 0.25232(7) 0.0267(3) Uani 1 1 d . D .
C77 C 0.11719(11) 0.18210(10) 0.23743(7) 0.0330(4) Uani 1 1 d . . .
H77 H 0.1096 0.1411 0.2151 0.040 Uiso 1 1 calc R D .
C78 C 0.04956(11) 0.21767(10) 0.25440(8) 0.0362(4) Uani 1 1 d . D .
H78 H -0.0048 0.2008 0.2441 0.043 Uiso 1 1 calc R . .
C79 C 0.05716(10) 0.28014(10) 0.28750(7) 0.0320(4) Uani 1 1 d . . .
C80 C -0.01234(11) 0.31810(12) 0.30589(9) 0.0424(5) Uani 1 1 d . D .
H80 H -0.0673 0.3017 0.2968 0.051 Uiso 1 1 calc R . .
C81 C -0.00248(11) 0.37842(12) 0.33679(10) 0.0471(5) Uani 1 1 d . . .
H81 H -0.0506 0.4033 0.3487 0.057 Uiso 1 1 calc R D .
C82 C 0.07673(11) 0.40345(11) 0.35081(9) 0.0390(4) Uani 1 1 d . D .
H82 H 0.0825 0.4454 0.3722 0.047 Uiso 1 1 calc R . .
C83 C 0.14860(10) 0.36746(9) 0.33378(7) 0.0282(3) Uani 1 1 d . . .
C84 C 0.23176(10) 0.39168(8) 0.34708(7) 0.0262(3) Uani 1 1 d . D .
H84 H 0.2390 0.4345 0.3668 0.031 Uiso 1 1 calc R . .
C85 C 0.30027(9) 0.35486(8) 0.33210(6) 0.0225(3) Uani 1 1 d . . .
H85 H 0.3544 0.3726 0.3418 0.027 Uiso 1 1 calc R D .
C86 C 0.29382(9) 0.28984(8) 0.30202(6) 0.0205(3) Uani 1 1 d . D .
C87 C 0.21146(9) 0.26684(8) 0.28526(6) 0.0224(3) Uani 1 1 d . . .
C88 C 0.13936(9) 0.30500(9) 0.30213(7) 0.0255(3) Uani 1 1 d . D .
C36A C 0.68003(14) 0.18613(13) 0.22659(9) 0.0267(6) Uani 0.794(2) 1 d P D 1
C37A C 0.72890(12) 0.11993(11) 0.22954(9) 0.0284(4) Uani 0.794(2) 1 d PD D 1
C38A C 0.68552(14) 0.08025(12) 0.27919(10) 0.0283(5) Uani 0.794(2) 1 d P D 1
H38A H 0.7273 0.0686 0.3103 0.034 Uiso 0.794(2) 1 calc PR D 1
H38B H 0.6615 0.0366 0.2637 0.034 Uiso 0.794(2) 1 calc PR D 1
C39A C 0.61468(11) 0.12531(9) 0.30501(7) 0.0325(4) Uani 0.794(2) 1 d P D 1
C40A C 0.61455(10) 0.19065(8) 0.26611(7) 0.0272(3) Uani 0.794(2) 1 d P D 1
C49A C 0.82165(14) 0.13725(13) 0.24318(13) 0.0401(6) Uani 0.794(2) 1 d PD D 1
H49A H 0.8442 0.1629 0.2095 0.048 Uiso 0.794(2) 1 calc PR D 1
H49B H 0.8242 0.1685 0.2774 0.048 Uiso 0.794(2) 1 calc PR D 1
C50A C 0.87873(16) 0.07527(14) 0.25590(14) 0.0508(7) Uani 0.794(2) 1 d PD D 1
H50A H 0.8605 0.0519 0.2914 0.076 Uiso 0.794(2) 1 calc PR D 1
H50B H 0.9367 0.0912 0.2615 0.076 Uiso 0.794(2) 1 calc PR D 1
H50C H 0.8756 0.0430 0.2229 0.076 Uiso 0.794(2) 1 calc PR D 1
C51A C 0.72152(16) 0.08039(12) 0.17097(10) 0.0437(6) Uani 0.794(2) 1 d PD D 1
H51A H 0.7514 0.1070 0.1408 0.052 Uiso 0.794(2) 1 calc PR D 1
H51B H 0.7504 0.0353 0.1756 0.052 Uiso 0.794(2) 1 calc PR D 1
C52A C 0.6319(2) 0.0673(3) 0.14890(18) 0.0543(9) Uani 0.794(2) 1 d PD D 1
H52A H 0.6024 0.0389 0.1774 0.081 Uiso 0.794(2) 1 calc PR D 1
H52B H 0.6330 0.0430 0.1113 0.081 Uiso 0.794(2) 1 calc PR D 1
H52C H 0.6026 0.1115 0.1438 0.081 Uiso 0.794(2) 1 calc PR D 1
C36B C 0.6637(7) 0.1794(3) 0.2153(4) 0.0267(6) Uani 0.206(2) 1 d PD D 2
C37B C 0.6915(4) 0.1036(3) 0.2087(3) 0.0284(4) Uani 0.206(2) 1 d PD D 2
C38B C 0.6562(6) 0.0689(3) 0.2642(3) 0.0283(5) Uani 0.206(2) 1 d PD D 2
H38C H 0.7021 0.0452 0.2860 0.034 Uiso 0.206(2) 1 calc PR D 2
H38D H 0.6137 0.0340 0.2526 0.034 Uiso 0.206(2) 1 calc PR D 2
C39B C 0.61468(11) 0.12531(9) 0.30501(7) 0.0325(4) Uani 0.206(2) 1 d PD D 2
C40B C 0.61455(10) 0.19065(8) 0.26611(7) 0.0272(3) Uani 0.206(2) 1 d PD D 2
C49B C 0.7853(4) 0.0895(5) 0.1987(4) 0.0401(6) Uani 0.206(2) 1 d PD D 2
H49C H 0.7936 0.0391 0.1948 0.048 Uiso 0.206(2) 1 calc PR D 2
H49D H 0.8012 0.1112 0.1613 0.048 Uiso 0.206(2) 1 calc PR D 2
C50B C 0.8438(7) 0.1162(7) 0.2470(5) 0.0508(7) Uani 0.206(2) 1 d PD D 2
H50D H 0.8355 0.1661 0.2518 0.076 Uiso 0.206(2) 1 calc PR D 2
H50E H 0.9021 0.1072 0.2367 0.076 Uiso 0.206(2) 1 calc PR D 2
H50F H 0.8316 0.0926 0.2838 0.076 Uiso 0.206(2) 1 calc PR D 2
C51B C 0.6519(7) 0.0706(11) 0.1530(6) 0.0437(6) Uani 0.206(2) 1 d PD D 2
H51C H 0.6771 0.0930 0.1186 0.052 Uiso 0.206(2) 1 calc PR D 2
H51D H 0.6685 0.0213 0.1522 0.052 Uiso 0.206(2) 1 calc PR D 2
C52B C 0.5562(7) 0.0741(6) 0.1451(4) 0.0543(9) Uani 0.206(2) 1 d PD D 2
H52D H 0.5299 0.0455 0.1749 0.081 Uiso 0.206(2) 1 calc PR D 2
H52E H 0.5400 0.0570 0.1061 0.081 Uiso 0.206(2) 1 calc PR D 2
H52F H 0.5376 0.1221 0.1492 0.081 Uiso 0.206(2) 1 calc PR D 2

loop_
_atom_site_aniso_label
_atom_site_aniso_U_11
_atom_site_aniso_U_22
_atom_site_aniso_U_33
_atom_site_aniso_U_23
_atom_site_aniso_U_13
_atom_site_aniso_U_12
Si1 0.01433(17) 0.0295(2) 0.01561(18) -0.00020(16) 0.00198(13) -0.00080(15)
Si2 0.01603(18) 0.0310(2) 0.01611(18) -0.00162(16) 0.00300(14) 0.00116(16)
C1 0.0153(6) 0.0270(7) 0.0151(6) 0.0004(5) 0.0033(5) -0.0009(5)
C2 0.0176(6) 0.0295(8) 0.0169(6) 0.0008(6) 0.0028(5) -0.0024(6)
C3 0.0190(7) 0.0340(8) 0.0207(7) 0.0080(6) 0.0019(5) -0.0044(6)
C4 0.0217(7) 0.0377(9) 0.0263(8) 0.0111(7) -0.0002(6) -0.0038(6)
C5 0.0201(7) 0.0302(8) 0.0219(7) 0.0048(6) -0.0007(5) -0.0017(6)
C6 0.0186(6) 0.0290(8) 0.0180(7) 0.0023(6) 0.0020(5) 0.0002(6)
C7 0.0175(6) 0.0308(8) 0.0216(7) 0.0020(6) -0.0027(5) -0.0007(6)
C8 0.0167(6) 0.0287(8) 0.0185(7) 0.0002(6) 0.0014(5) -0.0021(6)
C9 0.0181(6) 0.0278(8) 0.0221(7) 0.0012(6) -0.0006(5) -0.0032(6)
C10 0.0201(7) 0.0302(8) 0.0244(7) 0.0046(6) -0.0013(6) -0.0055(6)
C11 0.0160(6) 0.0271(8) 0.0189(7) 0.0031(6) -0.0003(5) -0.0015(5)
C12 0.0168(6) 0.0260(7) 0.0160(6) 0.0004(5) 0.0028(5) 0.0000(5)
C13 0.0248(7) 0.0305(8) 0.0287(8) 0.0077(7) -0.0021(6) -0.0058(6)
C14 0.0318(9) 0.0405(10) 0.0445(11) 0.0149(8) -0.0058(8) -0.0131(8)
C15 0.0214(7) 0.0490(10) 0.0238(8) 0.0122(7) 0.0054(6) -0.0007(7)
C16 0.0366(10) 0.0652(13) 0.0236(8) -0.0025(8) 0.0079(7) 0.0099(9)
C17 0.0273(8) 0.0301(8) 0.0246(8) 0.0014(6) -0.0008(6) -0.0017(6)
C18 0.0268(8) 0.0391(10) 0.0323(9) -0.0038(7) 0.0017(7) 0.0019(7)
C19 0.0252(7) 0.0344(9) 0.0220(7) 0.0037(6) -0.0017(6) 0.0012(6)
C20 0.0352(9) 0.0443(10) 0.0261(8) 0.0084(7) -0.0063(7) -0.0027(8)
C21 0.0171(7) 0.0374(9) 0.0277(8) 0.0019(7) 0.0006(6) -0.0024(6)
C22 0.0215(8) 0.0485(11) 0.0440(10) 0.0063(9) 0.0019(7) -0.0082(7)
C23 0.0249(7) 0.0325(9) 0.0243(8) -0.0002(6) -0.0019(6) -0.0027(6)
C24 0.0340(9) 0.0400(10) 0.0280(8) -0.0032(7) 0.0059(7) -0.0018(7)
C25 0.0208(7) 0.0345(9) 0.0194(7) 0.0038(6) 0.0025(5) -0.0038(6)
C26 0.0323(9) 0.0634(13) 0.0246(8) -0.0008(8) 0.0071(7) 0.0093(9)
C27 0.0200(7) 0.0290(8) 0.0253(7) 0.0018(6) 0.0021(6) -0.0002(6)
C28 0.0256(8) 0.0324(9) 0.0310(8) 0.0046(7) 0.0005(6) 0.0020(6)
C29 0.0184(6) 0.0319(8) 0.0162(6) -0.0014(6) 0.0039(5) 0.0007(6)
C30 0.0179(6) 0.0303(8) 0.0169(6) -0.0023(6) 0.0013(5) -0.0007(6)
C31 0.0200(7) 0.0333(8) 0.0181(7) 0.0023(6) 0.0015(5) 0.0016(6)
C32 0.0238(7) 0.0371(9) 0.0203(7) 0.0050(6) 0.0010(6) 0.0006(6)
C33 0.0227(7) 0.0332(8) 0.0184(7) 0.0004(6) 0.0046(5) -0.0023(6)
C34 0.0202(7) 0.0339(8) 0.0174(7) -0.0008(6) 0.0026(5) -0.0008(6)
C35 0.0282(8) 0.0393(9) 0.0264(8) 0.0032(7) 0.0149(6) 0.0050(7)
C41 0.0260(7) 0.0320(8) 0.0217(7) 0.0035(6) 0.0019(6) 0.0045(6)
C42 0.0339(9) 0.0399(10) 0.0315(9) 0.0037(8) 0.0020(7) 0.0116(8)
C43 0.0208(7) 0.0412(9) 0.0204(7) 0.0042(7) -0.0008(6) 0.0007(6)
C44 0.0283(8) 0.0500(11) 0.0279(8) -0.0043(8) -0.0040(7) -0.0035(8)
C45 0.0256(8) 0.0362(9) 0.0233(7) -0.0028(7) 0.0029(6) -0.0018(7)
C46 0.0242(8) 0.0521(11) 0.0361(9) -0.0088(8) 0.0036(7) -0.0020(8)
C47 0.0294(8) 0.0410(10) 0.0195(7) -0.0005(7) 0.0066(6) -0.0045(7)
C48 0.0430(10) 0.0523(12) 0.0250(8) 0.0056(8) 0.0114(7) -0.0059(9)
C53 0.0321(9) 0.0470(11) 0.0349(9) 0.0126(8) 0.0080(7) 0.0133(8)
C54 0.0446(12) 0.0760(17) 0.0518(13) 0.0186(12) -0.0031(10) -0.0034(11)
C55 0.0430(10) 0.0310(9) 0.0315(9) 0.0017(7) 0.0113(7) 0.0033(7)
C56 0.0589(13) 0.0362(11) 0.0483(12) 0.0077(9) 0.0212(10) 0.0036(9)
C57 0.0159(6) 0.0254(7) 0.0160(6) 0.0004(5) 0.0020(5) -0.0010(5)
C58 0.0225(7) 0.0264(8) 0.0200(7) -0.0014(6) 0.0045(5) -0.0039(6)
C59 0.0283(8) 0.0265(8) 0.0238(7) -0.0033(6) 0.0079(6) 0.0004(6)
C60 0.0211(7) 0.0316(8) 0.0238(7) 0.0034(6) 0.0070(6) 0.0031(6)
C61 0.0285(8) 0.0431(10) 0.0369(9) 0.0021(8) 0.0132(7) 0.0084(7)
C62 0.0194(8) 0.0617(13) 0.0427(10) 0.0095(9) 0.0123(7) 0.0063(8)
C63 0.0192(7) 0.0606(12) 0.0308(9) 0.0088(8) 0.0029(6) -0.0066(8)
C64 0.0212(8) 0.0912(18) 0.0466(12) 0.0050(12) 0.0039(8) -0.0167(10)
C65 0.0364(11) 0.101(2) 0.0508(13) -0.0081(13) 0.0008(9) -0.0403(12)
C66 0.0414(11) 0.0690(14) 0.0372(10) -0.0095(10) 0.0015(8) -0.0308(10)
C67 0.0290(8) 0.0446(10) 0.0237(8) 0.0007(7) -0.0005(6) -0.0157(7)
C68 0.0346(9) 0.0312(9) 0.0220(7) -0.0027(6) 0.0015(6) -0.0091(7)
C69 0.0233(7) 0.0269(8) 0.0200(7) -0.0002(6) 0.0021(5) -0.0023(6)
C70 0.0172(6) 0.0248(7) 0.0159(6) 0.0003(5) 0.0016(5) -0.0012(5)
C71 0.0173(6) 0.0295(8) 0.0186(7) 0.0034(6) 0.0016(5) -0.0026(6)
C72 0.0197(7) 0.0432(10) 0.0213(7) 0.0063(7) 0.0007(6) -0.0078(6)
C73 0.0195(6) 0.0280(8) 0.0168(6) -0.0012(6) 0.0019(5) -0.0013(6)
C74 0.0263(7) 0.0310(8) 0.0229(7) -0.0044(6) 0.0037(6) 0.0019(6)
C75 0.0331(8) 0.0313(9) 0.0234(7) -0.0082(7) -0.0001(6) -0.0036(7)
C76 0.0258(7) 0.0338(9) 0.0204(7) 0.0008(6) -0.0025(6) -0.0067(6)
C77 0.0312(8) 0.0384(10) 0.0291(8) -0.0007(7) -0.0065(7) -0.0125(7)
C78 0.0237(8) 0.0511(11) 0.0336(9) 0.0058(8) -0.0058(7) -0.0117(7)
C79 0.0203(7) 0.0449(10) 0.0306(8) 0.0068(7) -0.0020(6) -0.0038(7)
C80 0.0182(8) 0.0617(13) 0.0472(11) 0.0092(10) -0.0016(7) 0.0008(8)
C81 0.0222(8) 0.0622(14) 0.0572(13) -0.0013(11) 0.0045(8) 0.0115(8)
C82 0.0273(8) 0.0464(11) 0.0435(11) -0.0029(9) 0.0042(7) 0.0097(8)
C83 0.0223(7) 0.0358(9) 0.0266(8) 0.0025(7) 0.0011(6) 0.0045(6)
C84 0.0262(8) 0.0277(8) 0.0246(7) -0.0019(6) 0.0006(6) 0.0021(6)
C85 0.0205(7) 0.0267(8) 0.0201(7) -0.0008(6) 0.0000(5) -0.0022(6)
C86 0.0192(6) 0.0267(8) 0.0155(6) 0.0000(5) 0.0007(5) -0.0006(5)
C87 0.0195(7) 0.0292(8) 0.0184(7) 0.0030(6) -0.0004(5) -0.0023(6)
C88 0.0187(7) 0.0353(9) 0.0224(7) 0.0054(6) -0.0004(5) 0.0004(6)
C36A 0.0232(13) 0.0350(10) 0.0221(11) 0.0004(8) 0.0059(10) 0.0054(8)
C37A 0.0261(10) 0.0298(11) 0.0298(11) -0.0008(8) 0.0121(8) 0.0034(8)
C38A 0.0234(11) 0.0310(11) 0.0309(11) 0.0005(9) 0.0096(9) 0.0054(9)
C39A 0.0348(9) 0.0335(9) 0.0300(8) 0.0075(7) 0.0163(7) 0.0113(7)
C40A 0.0257(7) 0.0318(8) 0.0246(8) 0.0023(6) 0.0084(6) 0.0039(6)
C49A 0.0270(11) 0.0350(13) 0.0590(16) 0.0129(11) 0.0154(10) 0.0085(9)
C50A 0.0357(13) 0.0420(15) 0.0756(19) 0.0136(13) 0.0186(13) 0.0113(11)
C51A 0.0641(16) 0.0330(12) 0.0350(13) -0.0039(10) 0.0255(12) 0.0084(12)
C52A 0.082(3) 0.0478(16) 0.0327(13) -0.0155(11) -0.0042(17) -0.006(2)
C36B 0.0232(13) 0.0350(10) 0.0221(11) 0.0004(8) 0.0059(10) 0.0054(8)
C37B 0.0261(10) 0.0298(11) 0.0298(11) -0.0008(8) 0.0121(8) 0.0034(8)
C38B 0.0234(11) 0.0310(11) 0.0309(11) 0.0005(9) 0.0096(9) 0.0054(9)
C39B 0.0348(9) 0.0335(9) 0.0300(8) 0.0075(7) 0.0163(7) 0.0113(7)
C40B 0.0257(7) 0.0318(8) 0.0246(8) 0.0023(6) 0.0084(6) 0.0039(6)
C49B 0.0270(11) 0.0350(13) 0.0590(16) 0.0129(11) 0.0154(10) 0.0085(9)
C50B 0.0357(13) 0.0420(15) 0.0756(19) 0.0136(13) 0.0186(13) 0.0113(11)
C51B 0.0641(16) 0.0330(12) 0.0350(13) -0.0039(10) 0.0255(12) 0.0084(12)
C52B 0.082(3) 0.0478(16) 0.0327(13) -0.0155(11) -0.0042(17) -0.006(2)

loop_
_atom_type_symbol
_atom_type_description
_atom_type_scat_dispersion_real
_atom_type_scat_dispersion_imag
_atom_type_scat_source
C C 0.0033 0.0016 'International Tables Vol C Tables 4.2.6.8 and 6.1.1.4'
H H 0.0000 0.0000 'International Tables Vol C Tables 4.2.6.8 and 6.1.1.4'
Si Si 0.0817 0.0704 'International Tables Vol C Tables 4.2.6.8 and 6.1.1.4'

loop_
_geom_angle_atom_site_label_1
_geom_angle_atom_site_label_2
_geom_angle_atom_site_label_3
_geom_angle
C57 Si1 C1 116.98(6)
C57 Si1 Si2 111.62(5)
C1 Si1 Si2 131.30(5)
C73 Si2 C29 114.53(7)
C73 Si2 Si1 113.78(5)
C29 Si2 Si1 130.91(5)
C2 C1 C12 116.44(12)
C2 C1 Si1 119.10(10)
C12 C1 Si1 124.34(11)
C6 C2 C1 120.78(13)
C6 C2 C3 109.06(12)
C1 C2 C3 130.02(13)
C13 C3 C2 112.68(12)
C13 C3 C15 110.89(13)
C2 C3 C15 111.79(13)
C13 C3 C4 110.08(14)
C2 C3 C4 103.06(12)
C15 C3 C4 107.97(12)
C5 C4 C3 108.86(12)
C5 C4 H4A 109.9
C3 C4 H4A 109.9
C5 C4 H4B 109.9
C3 C4 H4B 109.9
H4A C4 H4B 108.3
C6 C5 C19 112.79(13)
C6 C5 C4 101.12(12)
C19 C5 C4 111.32(13)
C6 C5 C17 109.42(12)
C19 C5 C17 111.91(13)
C4 C5 C17 109.76(13)
C7 C6 C2 120.80(14)
C7 C6 C5 126.36(13)
C2 C6 C5 112.84(13)
C8 C7 C6 118.98(13)
C8 C7 H7 120.5
C6 C7 H7 120.5
C7 C8 C12 121.62(13)
C7 C8 C9 124.38(13)
C12 C8 C9 113.96(13)
C8 C9 C21 111.05(13)
C8 C9 C10 102.41(11)
C21 C9 C10 113.84(12)
C8 C9 C23 109.60(12)
C21 C9 C23 107.98(12)
C10 C9 C23 111.87(13)
C9 C10 C11 109.65(12)
C9 C10 H10A 109.7
C11 C10 H10A 109.7
C9 C10 H10B 109.7
C11 C10 H10B 109.7
H10A C10 H10B 108.2
C12 C11 C27 111.73(11)
C12 C11 C25 111.45(12)
C27 C11 C25 109.24(12)
C12 C11 C10 103.38(11)
C27 C11 C10 109.58(12)
C25 C11 C10 111.35(12)
C8 C12 C1 120.26(13)
C8 C12 C11 109.61(12)
C1 C12 C11 130.10(12)
C14 C13 C3 115.56(14)
C14 C13 H13A 108.4
C3 C13 H13A 108.4
C14 C13 H13B 108.4
C3 C13 H13B 108.4
H13A C13 H13B 107.5
C13 C14 H14A 109.5
C13 C14 H14B 109.5
H14A C14 H14B 109.5
C13 C14 H14C 109.5
H14A C14 H14C 109.5
H14B C14 H14C 109.5
C16 C15 C3 115.34(14)
C16 C15 H15A 108.4
C3 C15 H15A 108.4
C16 C15 H15B 108.4
C3 C15 H15B 108.4
H15A C15 H15B 107.5
C15 C16 H16A 109.5
C15 C16 H16B 109.5
H16A C16 H16B 109.5
C15 C16 H16C 109.5
H16A C16 H16C 109.5
H16B C16 H16C 109.5
C18 C17 C5 116.17(13)
C18 C17 H17A 108.2
C5 C17 H17A 108.2
C18 C17 H17B 108.2
C5 C17 H17B 108.2
H17A C17 H17B 107.4
C17 C18 H18A 109.5
C17 C18 H18B 109.5
H18A C18 H18B 109.5
C17 C18 H18C 109.5
H18A C18 H18C 109.5
H18B C18 H18C 109.5
C20 C19 C5 114.33(14)
C20 C19 H19A 108.7
C5 C19 H19A 108.7
C20 C19 H19B 108.7
C5 C19 H19B 108.7
H19A C19 H19B 107.6
C19 C20 H20A 109.5
C19 C20 H20B 109.5
H20A C20 H20B 109.5
C19 C20 H20C 109.5
H20A C20 H20C 109.5
H20B C20 H20C 109.5
C22 C21 C9 115.32(14)
C22 C21 H21A 108.4
C9 C21 H21A 108.4
C22 C21 H21B 108.4
C9 C21 H21B 108.4
H21A C21 H21B 107.5
C21 C22 H22A 109.5
C21 C22 H22B 109.5
H22A C22 H22B 109.5
C21 C22 H22C 109.5
H22A C22 H22C 109.5
H22B C22 H22C 109.5
C24 C23 C9 115.49(13)
C24 C23 H23A 108.4
C9 C23 H23A 108.4
C24 C23 H23B 108.4
C9 C23 H23B 108.4
H23A C23 H23B 107.5
C23 C24 H24A 109.5
C23 C24 H24B 109.5
H24A C24 H24B 109.5
C23 C24 H24C 109.5
H24A C24 H24C 109.5
H24B C24 H24C 109.5
C26 C25 C11 117.02(13)
C26 C25 H25A 108.0
C11 C25 H25A 108.0
C26 C25 H25B 108.0
C11 C25 H25B 108.0
H25A C25 H25B 107.3
C25 C26 H26A 109.5
C25 C26 H26B 109.5
H26A C26 H26B 109.5
C25 C26 H26C 109.5
H26A C26 H26C 109.5
H26B C26 H26C 109.5
C28 C27 C11 115.01(12)
C28 C27 H27A 108.5
C11 C27 H27A 108.5
C28 C27 H27B 108.5
C11 C27 H27B 108.5
H27A C27 H27B 107.5
C27 C28 H28A 109.5
C27 C28 H28B 109.5
H28A C28 H28B 109.5
C27 C28 H28C 109.5
H28A C28 H28C 109.5
H28B C28 H28C 109.5
C40A C29 C30 116.58(13)
C40A C29 Si2 123.86(11)
C30 C29 Si2 119.55(11)
C34 C30 C29 120.89(14)
C34 C30 C31 108.92(13)
C29 C30 C31 129.90(13)
C41 C31 C30 113.59(12)
C41 C31 C43 110.71(12)
C30 C31 C43 109.84(13)
C41 C31 C32 110.79(13)
C30 C31 C32 103.55(12)
C43 C31 C32 108.02(12)
C33 C32 C31 108.83(12)
C33 C32 H32A 109.9
C31 C32 H32A 109.9
C33 C32 H32B 109.9
C31 C32 H32B 109.9
H32A C32 H32B 108.3
C34 C33 C47 113.48(13)
C34 C33 C32 102.00(12)
C47 C33 C32 112.16(13)
C34 C33 C45 108.08(13)
C47 C33 C45 111.50(12)
C32 C33 C45 109.12(13)
C35 C34 C30 120.70(14)
C35 C34 C33 126.67(13)
C30 C34 C33 112.56(14)
C34 C35 C36A 119.09(15)
C34 C35 C36B 117.1(4)
C34 C35 H35 120.5
C36B C35 H35 119.9
C42 C41 C31 116.06(13)
C42 C41 H41A 108.3
C31 C41 H41A 108.3
C42 C41 H41B 108.3
C31 C41 H41B 108.3
H41A C41 H41B 107.4
C41 C42 H42A 109.5
C41 C42 H42B 109.5
H42A C42 H42B 109.5
C41 C42 H42C 109.5
H42A C42 H42C 109.5
H42B C42 H42C 109.5
C44 C43 C31 114.74(13)
C44 C43 H43A 108.6
C31 C43 H43A 108.6
C44 C43 H43B 108.6
C31 C43 H43B 108.6
H43A C43 H43B 107.6
C43 C44 H44A 109.5
C43 C44 H44B 109.5
H44A C44 H44B 109.5
C43 C44 H44C 109.5
H44A C44 H44C 109.5
H44B C44 H44C 109.5
C46 C45 C33 116.34(14)
C46 C45 H45A 108.2
C33 C45 H45A 108.2
C46 C45 H45B 108.2
C33 C45 H45B 108.2
H45A C45 H45B 107.4
C45 C46 H46A 109.5
C45 C46 H46B 109.5
H46A C46 H46B 109.5
C45 C46 H46C 109.5
H46A C46 H46C 109.5
H46B C46 H46C 109.5
C48 C47 C33 113.73(14)
C48 C47 H47A 108.8
C33 C47 H47A 108.8
C48 C47 H47B 108.8
C33 C47 H47B 108.8
H47A C47 H47B 107.7
C47 C48 H48A 109.5
C47 C48 H48B 109.5
H48A C48 H48B 109.5
C47 C48 H48C 109.5
H48A C48 H48C 109.5
H48B C48 H48C 109.5
C54 C53 C39A 116.98(16)
C54 C53 H53A 108.1
C54 C53 H53B 108.1
C53 C54 H54A 109.5
C53 C54 H54B 109.5
H54A C54 H54B 109.5
C53 C54 H54C 109.5
H54A C54 H54C 109.5
H54B C54 H54C 109.5
C56 C55 C39A 116.71(16)
C56 C55 H55A 108.1
C56 C55 H55B 108.1
C55 C56 H56A 109.5
C55 C56 H56B 109.5
H56A C56 H56B 109.5
C55 C56 H56C 109.5
H56A C56 H56C 109.5
H56B C56 H56C 109.5
C58 C57 C70 118.16(13)
C58 C57 Si1 117.15(10)
C70 C57 Si1 124.62(11)
C59 C58 C57 121.93(14)
C59 C58 H58 119.0
C57 C58 H58 119.0
C58 C59 C60 121.00(14)
C58 C59 H59 119.5
C60 C59 H59 119.5
C59 C60 C71 118.86(13)
C59 C60 C61 122.13(15)
C71 C60 C61 119.01(15)
C62 C61 C60 121.48(17)
C62 C61 H61 119.3
C60 C61 H61 119.3
C61 C62 C63 121.44(16)
C61 C62 H62 119.3
C63 C62 H62 119.3
C64 C63 C72 118.88(19)
C64 C63 C62 122.35(17)
C72 C63 C62 118.76(16)
C65 C64 C63 120.89(19)
C65 C64 H64 119.6
C63 C64 H64 119.6
C64 C65 C66 120.92(18)
C64 C65 H65 119.5
C66 C65 H65 119.5
C65 C66 C67 120.5(2)
C65 C66 H66 119.8
C67 C66 H66 119.8
C66 C67 C72 119.30(17)
C66 C67 C68 122.48(18)
C72 C67 C68 118.21(14)
C69 C68 C67 121.41(16)
C69 C68 H68 119.3
C67 C68 H68 119.3
C68 C69 C70 122.25(14)
C68 C69 H69 118.9
C70 C69 H69 118.9
C57 C70 C71 119.58(13)
C57 C70 C69 123.19(13)
C71 C70 C69 117.23(13)
C60 C71 C70 120.35(13)
C60 C71 C72 119.22(14)
C70 C71 C72 120.42(14)
C67 C72 C63 119.54(15)
C67 C72 C71 120.38(14)
C63 C72 C71 120.08(16)
C74 C73 C86 117.79(13)
C74 C73 Si2 117.03(11)
C86 C73 Si2 124.91(11)
C75 C74 C73 122.49(14)
C75 C74 H74 118.8
C73 C74 H74 118.8
C74 C75 C76 120.47(15)
C74 C75 H75 119.8
C76 C75 H75 119.8
C75 C76 C87 119.03(14)
C75 C76 C77 122.32(15)
C87 C76 C77 118.64(15)
C78 C77 C76 121.41(16)
C78 C77 H77 119.3
C76 C77 H77 119.3
C77 C78 C79 121.79(15)
C77 C78 H78 119.1
C79 C78 H78 119.1
C80 C79 C88 118.73(17)
C80 C79 C78 122.93(16)
C88 C79 C78 118.35(15)
C81 C80 C79 121.21(17)
C81 C80 H80 119.4
C79 C80 H80 119.4
C80 C81 C82 120.71(17)
C80 C81 H81 119.6
C82 C81 H81 119.6
C81 C82 C83 120.58(19)
C81 C82 H82 119.7
C83 C82 H82 119.7
C82 C83 C88 119.31(15)
C82 C83 C84 122.44(16)
C88 C83 C84 118.25(14)
C85 C84 C83 121.47(15)
C85 C84 H84 119.3
C83 C84 H84 119.3
C84 C85 C86 122.16(14)
C84 C85 H85 118.9
C86 C85 H85 118.9
C73 C86 C87 119.86(13)
C73 C86 C85 123.01(13)
C87 C86 C85 117.13(13)
C76 C87 C88 119.58(14)
C76 C87 C86 119.95(14)
C88 C87 C86 120.46(14)
C83 C88 C87 120.34(14)
C83 C88 C79 119.45(15)
C87 C88 C79 120.20(15)
C35 C36A C40A 121.4(2)
C35 C36A C37A 123.77(18)
C40A C36A C37A 114.76(18)
C36A C37A C49A 108.58(18)
C36A C37A C51A 110.76(18)
C49A C37A C51A 109.70(18)
C36A C37A C38A 102.50(15)
C49A C37A C38A 113.73(19)
C51A C37A C38A 111.35(18)
C37A C38A C39A 109.96(16)
C53 C39A C40A 112.21(15)
C53 C39A C55 109.45(13)
C40A C39A C55 110.30(14)
C53 C39A C38A 107.07(15)
C40A C39A C38A 103.39(13)
C55 C39A C38A 114.32(16)
C36A C40A C29 120.78(16)
C36A C40A C39A 109.23(15)
C29 C40A C39A 129.98(13)
C50A C49A C37A 115.6(2)
C52A C51A C37A 114.9(2)
C35 C36B C37B 128.2(5)
C36B C37B C49B 117.7(7)
C36B C37B C51B 111.2(10)
C49B C37B C51B 100.6(7)
C36B C37B C38B 102.7(5)
C49B C37B C38B 114.6(6)
C51B C37B C38B 110.2(9)
C37B C38B H38C 109.6
C37B C38B H38D 109.6
H38C C38B H38D 108.1
C50B C49B C37B 114.4(8)
C50B C49B H49C 108.7
C37B C49B H49C 108.7
C50B C49B H49D 108.7
C37B C49B H49D 108.7
H49C C49B H49D 107.6
C49B C50B H50D 109.5
C49B C50B H50E 109.5
H50D C50B H50E 109.5
C49B C50B H50F 109.5
H50D C50B H50F 109.5
H50E C50B H50F 109.5
C52B C51B C37B 117.7(9)
C52B C51B H51C 107.9
C37B C51B H51C 107.9
C52B C51B H51D 107.9
C37B C51B H51D 107.9
H51C C51B H51D 107.2
C51B C52B H52D 109.5
C51B C52B H52E 109.5
H52D C52B H52E 109.5
C51B C52B H52F 109.5
H52D C52B H52F 109.5
H52E C52B H52F 109.5

loop_
_geom_bond_atom_site_label_1
_geom_bond_atom_site_label_2
_geom_bond_distance
Si1 C57 1.8778(14)
Si1 C1 1.9050(14)
Si1 Si2 2.1718(6)
Si2 C73 1.8808(15)
Si2 C29 1.8979(14)
C1 C2 1.429(2)
C1 C12 1.432(2)
C2 C6 1.403(2)
C2 C3 1.546(2)
C3 C13 1.537(2)
C3 C15 1.548(2)
C3 C4 1.560(2)
C4 C5 1.544(2)
C4 H4A 0.9900
C4 H4B 0.9900
C5 C6 1.518(2)
C5 C19 1.537(2)
C5 C17 1.556(2)
C6 C7 1.386(2)
C7 C8 1.384(2)
C7 H7 0.9500
C8 C12 1.4018(19)
C8 C9 1.518(2)
C9 C21 1.545(2)
C9 C10 1.549(2)
C9 C23 1.549(2)
C10 C11 1.560(2)
C10 H10A 0.9900
C10 H10B 0.9900
C11 C12 1.538(2)
C11 C27 1.544(2)
C11 C25 1.544(2)
C13 C14 1.531(2)
C13 H13A 0.9900
C13 H13B 0.9900
C14 H14A 0.9800
C14 H14B 0.9800
C14 H14C 0.9800
C15 C16 1.520(3)
C15 H15A 0.9900
C15 H15B 0.9900
C16 H16A 0.9800
C16 H16B 0.9800
C16 H16C 0.9800
C17 C18 1.522(2)
C17 H17A 0.9900
C17 H17B 0.9900
C18 H18A 0.9800
C18 H18B 0.9800
C18 H18C 0.9800
C19 C20 1.525(2)
C19 H19A 0.9900
C19 H19B 0.9900
C20 H20A 0.9800
C20 H20B 0.9800
C20 H20C 0.9800
C21 C22 1.530(2)
C21 H21A 0.9900
C21 H21B 0.9900
C22 H22A 0.9800
C22 H22B 0.9800
C22 H22C 0.9800
C23 C24 1.524(2)
C23 H23A 0.9900
C23 H23B 0.9900
C24 H24A 0.9800
C24 H24B 0.9800
C24 H24C 0.9800
C25 C26 1.522(2)
C25 H25A 0.9900
C25 H25B 0.9900
C26 H26A 0.9800
C26 H26B 0.9800
C26 H26C 0.9800
C27 C28 1.537(2)
C27 H27A 0.9900
C27 H27B 0.9900
C28 H28A 0.9800
C28 H28B 0.9800
C28 H28C 0.9800
C29 C40A 1.422(2)
C29 C30 1.424(2)
C30 C34 1.4064(19)
C30 C31 1.542(2)
C31 C41 1.538(2)
C31 C43 1.552(2)
C31 C32 1.562(2)
C32 C33 1.544(2)
C32 H32A 0.9900
C32 H32B 0.9900
C33 C34 1.513(2)
C33 C47 1.541(2)
C33 C45 1.548(2)
C34 C35 1.380(2)
C35 C36A 1.385(3)
C35 C36B 1.408(5)
C35 H35 0.9500
C41 C42 1.525(2)
C41 H41A 0.9900
C41 H41B 0.9900
C42 H42A 0.9800
C42 H42B 0.9800
C42 H42C 0.9800
C43 C44 1.526(2)
C43 H43A 0.9900
C43 H43B 0.9900
C44 H44A 0.9800
C44 H44B 0.9800
C44 H44C 0.9800
C45 C46 1.525(2)
C45 H45A 0.9900
C45 H45B 0.9900
C46 H46A 0.9800
C46 H46B 0.9800
C46 H46C 0.9800
C47 C48 1.527(2)
C47 H47A 0.9900
C47 H47B 0.9900
C48 H48A 0.9800
C48 H48B 0.9800
C48 H48C 0.9800
C53 C54 1.518(3)
C53 C39A 1.542(3)
C53 H53A 0.9900
C53 H53B 0.9900
C54 H54A 0.9800
C54 H54B 0.9800
C54 H54C 0.9800
C55 C56 1.524(3)
C55 C39A 1.547(3)
C55 H55A 0.9900
C55 H55B 0.9900
C56 H56A 0.9800
C56 H56B 0.9800
C56 H56C 0.9800
C57 C58 1.408(2)
C57 C70 1.425(2)
C58 C59 1.383(2)
C58 H58 0.9500
C59 C60 1.397(2)
C59 H59 0.9500
C60 C71 1.420(2)
C60 C61 1.438(2)
C61 C62 1.341(3)
C61 H61 0.9500
C62 C63 1.427(3)
C62 H62 0.9500
C63 C64 1.404(3)
C63 C72 1.425(2)
C64 C65 1.374(4)
C64 H64 0.9500
C65 C66 1.384(3)
C65 H65 0.9500
C66 C67 1.403(2)
C66 H66 0.9500
C67 C72 1.417(3)
C67 C68 1.429(2)
C68 C69 1.357(2)
C68 H68 0.9500
C69 C70 1.436(2)
C69 H69 0.9500
C70 C71 1.4260(19)
C71 C72 1.429(2)
C73 C74 1.406(2)
C73 C86 1.419(2)
C74 C75 1.386(2)
C74 H74 0.9500
C75 C76 1.395(2)
C75 H75 0.9500
C76 C87 1.424(2)
C76 C77 1.441(2)
C77 C78 1.344(3)
C77 H77 0.9500
C78 C79 1.430(3)
C78 H78 0.9500
C79 C80 1.402(3)
C79 C88 1.429(2)
C80 C81 1.371(3)
C80 H80 0.9500
C81 C82 1.384(3)
C81 H81 0.9500
C82 C83 1.404(2)
C82 H82 0.9500
C83 C88 1.415(2)
C83 C84 1.432(2)
C84 C85 1.355(2)
C84 H84 0.9500
C85 C86 1.436(2)
C85 H85 0.9500
C86 C87 1.431(2)
C87 C88 1.427(2)
C36A C40A 1.399(3)
C36A C37A 1.500(3)
C37A C49A 1.541(3)
C37A C51A 1.545(3)
C37A C38A 1.547(3)
C38A C39A 1.554(3)
C38A H38A 0.9900
C38A H38B 0.9900
C39A C40A 1.546(2)
C49A C50A 1.529(3)
C49A H49A 0.9900
C49A H49B 0.9900
C50A H50A 0.9800
C50A H50B 0.9800
C50A H50C 0.9800
C51A C52A 1.527(3)
C51A H51A 0.9900
C51A H51B 0.9900
C52A H52A 0.9800
C52A H52B 0.9800
C52A H52C 0.9800
C36B C37B 1.539(5)
C37B C49B 1.543(5)
C37B C51B 1.548(5)
C37B C38B 1.553(5)
C38B H38C 0.9900
C38B H38D 0.9900
C49B C50B 1.521(5)
C49B H49C 0.9900
C49B H49D 0.9900
C50B H50D 0.9800
C50B H50E 0.9800
C50B H50F 0.9800
C51B C52B 1.534(5)
C51B H51C 0.9900
C51B H51D 0.9900
C52B H52D 0.9800
C52B H52E 0.9800
C52B H52F 0.9800

loop_
_geom_torsion_atom_site_label_1
_geom_torsion_atom_site_label_2
_geom_torsion_atom_site_label_3
_geom_torsion_atom_site_label_4
_geom_torsion
C57 Si1 Si2 C73 -10.41(8)
C1 Si1 Si2 C73 173.36(8)
C57 Si1 Si2 C29 -179.58(8)
C1 Si1 Si2 C29 4.19(10)
C57 Si1 C1 C2 68.97(13)
Si2 Si1 C1 C2 -114.96(10)
C57 Si1 C1 C12 -114.98(12)
Si2 Si1 C1 C12 61.08(14)
C12 C1 C2 C6 -9.8(2)
Si1 C1 C2 C6 166.52(11)
C12 C1 C2 C3 165.47(14)
Si1 C1 C2 C3 -18.2(2)
C6 C2 C3 C13 -119.05(14)
C1 C2 C3 C13 65.2(2)
C6 C2 C3 C15 115.27(14)
C1 C2 C3 C15 -60.5(2)
C6 C2 C3 C4 -0.43(16)
C1 C2 C3 C4 -176.17(15)
C13 C3 C4 C5 106.90(15)
C2 C3 C4 C5 -13.52(17)
C15 C3 C4 C5 -131.93(14)
C3 C4 C5 C6 21.09(17)
C3 C4 C5 C19 141.13(14)
C3 C4 C5 C17 -94.41(16)
C1 C2 C6 C7 10.8(2)
C3 C2 C6 C7 -165.44(14)
C1 C2 C6 C5 -168.93(13)
C3 C2 C6 C5 14.87(17)
C19 C5 C6 C7 39.0(2)
C4 C5 C6 C7 157.95(15)
C17 C5 C6 C7 -86.29(18)
C19 C5 C6 C2 -141.37(13)
C4 C5 C6 C2 -22.38(16)
C17 C5 C6 C2 93.38(15)
C2 C6 C7 C8 -2.6(2)
C5 C6 C7 C8 177.08(14)
C6 C7 C8 C12 -6.2(2)
C6 C7 C8 C9 171.48(14)
C7 C8 C9 C21 59.72(19)
C12 C8 C9 C21 -122.46(14)
C7 C8 C9 C10 -178.40(14)
C12 C8 C9 C10 -0.58(16)
C7 C8 C9 C23 -59.51(19)
C12 C8 C9 C23 118.31(14)
C8 C9 C10 C11 -5.78(15)
C21 C9 C10 C11 114.18(14)
C23 C9 C10 C11 -123.06(13)
C9 C10 C11 C12 9.45(15)
C9 C10 C11 C27 128.70(13)
C9 C10 C11 C25 -110.33(14)
C7 C8 C12 C1 6.8(2)
C9 C8 C12 C1 -171.13(13)
C7 C8 C12 C11 -175.32(13)
C9 C8 C12 C11 6.80(17)
C2 C1 C12 C8 1.3(2)
Si1 C1 C12 C8 -174.85(11)
C2 C1 C12 C11 -176.16(14)
Si1 C1 C12 C11 7.7(2)
C27 C11 C12 C8 -127.53(13)
C25 C11 C12 C8 109.94(13)
C10 C11 C12 C8 -9.77(15)
C27 C11 C12 C1 50.1(2)
C25 C11 C12 C1 -72.40(18)
C10 C11 C12 C1 167.88(14)
C2 C3 C13 C14 -172.31(14)
C15 C3 C13 C14 -46.14(19)
C4 C3 C13 C14 73.27(17)
C13 C3 C15 C16 -167.67(14)
C2 C3 C15 C16 -41.00(18)
C4 C3 C15 C16 71.66(18)
C6 C5 C17 C18 68.52(17)
C19 C5 C17 C18 -57.25(18)
C4 C5 C17 C18 178.63(13)
C6 C5 C19 C20 177.39(13)
C4 C5 C19 C20 64.53(18)
C17 C5 C19 C20 -58.71(18)
C8 C9 C21 C22 -178.96(14)
C10 C9 C21 C22 66.09(18)
C23 C9 C21 C22 -58.77(18)
C8 C9 C23 C24 -52.42(18)
C21 C9 C23 C24 -173.52(14)
C10 C9 C23 C24 60.45(18)
C12 C11 C25 C26 -65.86(18)
C27 C11 C25 C26 170.19(14)
C10 C11 C25 C26 49.02(19)
C12 C11 C27 C28 173.90(13)
C25 C11 C27 C28 -62.31(17)
C10 C11 C27 C28 59.93(17)
C73 Si2 C29 C40A -106.28(14)
Si1 Si2 C29 C40A 62.83(16)
C73 Si2 C29 C30 74.84(13)
Si1 Si2 C29 C30 -116.05(11)
C40A C29 C30 C34 -6.0(2)
Si2 C29 C30 C34 172.92(11)
C40A C29 C30 C31 167.05(15)
Si2 C29 C30 C31 -14.0(2)
C34 C30 C31 C41 -126.02(14)
C29 C30 C31 C41 60.3(2)
C34 C30 C31 C43 109.38(14)
C29 C30 C31 C43 -64.3(2)
C34 C30 C31 C32 -5.78(16)
C29 C30 C31 C32 -179.51(15)
C41 C31 C32 C33 114.75(14)
C30 C31 C32 C33 -7.37(16)
C43 C31 C32 C33 -123.83(14)
C31 C32 C33 C34 16.57(16)
C31 C32 C33 C47 138.33(14)
C31 C32 C33 C45 -97.61(15)
C29 C30 C34 C35 9.2(2)
C31 C30 C34 C35 -165.20(15)
C29 C30 C34 C33 -168.00(13)
C31 C30 C34 C33 17.60(17)
C47 C33 C34 C35 40.9(2)
C32 C33 C34 C35 161.72(16)
C45 C33 C34 C35 -83.34(19)
C47 C33 C34 C30 -142.13(14)
C32 C33 C34 C30 -21.28(16)
C45 C33 C34 C30 93.66(15)
C30 C34 C35 C36A -7.6(3)
C33 C34 C35 C36A 169.16(17)
C30 C34 C35 C36B 10.2(6)
C33 C34 C35 C36B -173.0(6)
C30 C31 C41 C42 -173.21(14)
C43 C31 C41 C42 -49.07(19)
C32 C31 C41 C42 70.74(17)
C41 C31 C43 C44 -170.13(14)
C30 C31 C43 C44 -43.88(17)
C32 C31 C43 C44 68.41(17)
C34 C33 C45 C46 64.95(17)
C47 C33 C45 C46 -60.45(19)
C32 C33 C45 C46 175.10(14)
C34 C33 C47 C48 176.19(14)
C32 C33 C47 C48 61.25(19)
C45 C33 C47 C48 -61.48(19)
C1 Si1 C57 C58 52.70(14)
Si2 Si1 C57 C58 -124.12(11)
C1 Si1 C57 C70 -130.52(12)
Si2 Si1 C57 C70 52.66(13)
C70 C57 C58 C59 -1.8(2)
Si1 C57 C58 C59 175.17(12)
C57 C58 C59 C60 -1.2(2)
C58 C59 C60 C71 2.2(2)
C58 C59 C60 C61 -177.21(16)
C59 C60 C61 C62 179.15(17)
C71 C60 C61 C62 -0.3(3)
C60 C61 C62 C63 0.1(3)
C61 C62 C63 C64 179.59(19)
C61 C62 C63 C72 0.6(3)
C72 C63 C64 C65 -0.1(3)
C62 C63 C64 C65 -179.0(2)
C63 C64 C65 C66 0.4(4)
C64 C65 C66 C67 -0.4(4)
C65 C66 C67 C72 0.2(3)
C65 C66 C67 C68 179.2(2)
C66 C67 C68 C69 179.23(18)
C72 C67 C68 C69 -1.8(2)
C67 C68 C69 C70 -0.1(2)
C58 C57 C70 C71 3.8(2)
Si1 C57 C70 C71 -172.92(11)
C58 C57 C70 C69 -176.27(14)
Si1 C57 C70 C69 7.0(2)
C68 C69 C70 C57 -177.30(14)
C68 C69 C70 C71 2.6(2)
C59 C60 C71 C70 -0.1(2)
C61 C60 C71 C70 179.31(14)
C59 C60 C71 C72 -179.72(14)
C61 C60 C71 C72 -0.3(2)
C57 C70 C71 C60 -2.9(2)
C69 C70 C71 C60 177.19(13)
C57 C70 C71 C72 176.68(13)
C69 C70 C71 C72 -3.2(2)
C66 C67 C72 C63 0.2(3)
C68 C67 C72 C63 -178.89(15)
C66 C67 C72 C71 -179.89(16)
C68 C67 C72 C71 1.1(2)
C64 C63 C72 C67 -0.2(3)
C62 C63 C72 C67 178.78(16)
C64 C63 C72 C71 179.84(17)
C62 C63 C72 C71 -1.2(2)
C60 C71 C72 C67 -178.96(15)
C70 C71 C72 C67 1.5(2)
C60 C71 C72 C63 1.0(2)
C70 C71 C72 C63 -178.58(14)
C29 Si2 C73 C74 45.90(14)
Si1 Si2 C73 C74 -125.12(11)
C29 Si2 C73 C86 -140.25(13)
Si1 Si2 C73 C86 48.73(14)
C86 C73 C74 C75 -4.8(2)
Si2 C73 C74 C75 169.46(13)
C73 C74 C75 C76 -0.9(3)
C74 C75 C76 C87 4.4(2)
C74 C75 C76 C77 -176.15(16)
C75 C76 C77 C78 179.94(17)
C87 C76 C77 C78 -0.6(2)
C76 C77 C78 C79 0.6(3)
C77 C78 C79 C80 -179.80(18)
C77 C78 C79 C88 0.5(3)
C88 C79 C80 C81 0.7(3)
C78 C79 C80 C81 -178.94(19)
C79 C80 C81 C82 -0.1(3)
C80 C81 C82 C83 -0.2(3)
C81 C82 C83 C88 -0.2(3)
C81 C82 C83 C84 179.65(18)
C82 C83 C84 C85 177.54(16)
C88 C83 C84 C85 -2.6(2)
C83 C84 C85 C86 0.2(2)
C74 C73 C86 C87 6.9(2)
Si2 C73 C86 C87 -166.87(11)
C74 C73 C86 C85 -172.96(14)
Si2 C73 C86 C85 13.2(2)
C84 C85 C86 C73 -176.63(14)
C84 C85 C86 C87 3.5(2)
C75 C76 C87 C88 178.87(14)
C77 C76 C87 C88 -0.6(2)
C75 C76 C87 C86 -2.1(2)
C77 C76 C87 C86 178.38(14)
C73 C86 C87 C76 -3.6(2)
C85 C86 C87 C76 176.31(13)
C73 C86 C87 C88 175.39(13)
C85 C86 C87 C88 -4.7(2)
C82 C83 C88 C87 -178.86(15)
C84 C83 C88 C87 1.3(2)
C82 C83 C88 C79 0.7(2)
C84 C83 C88 C79 -179.07(15)
C76 C87 C88 C83 -178.62(14)
C86 C87 C88 C83 2.4(2)
C76 C87 C88 C79 1.8(2)
C86 C87 C88 C79 -177.21(14)
C80 C79 C88 C83 -1.0(2)
C78 C79 C88 C83 178.66(15)
C80 C79 C88 C87 178.58(15)
C78 C79 C88 C87 -1.7(2)
C34 C35 C36A C40A 3.3(3)
C36B C35 C36A C40A -83.9(12)
C34 C35 C36A C37A 179.76(18)
C36B C35 C36A C37A 92.6(12)
C35 C36A C37A C49A 61.9(3)
C40A C36A C37A C49A -121.4(2)
C35 C36A C37A C51A -58.7(3)
C40A C36A C37A C51A 118.1(2)
C35 C36A C37A C38A -177.5(2)
C40A C36A C37A C38A -0.8(3)
C36A C37A C38A C39A -1.8(2)
C49A C37A C38A C39A 115.2(2)
C51A C37A C38A C39A -120.3(2)
C54 C53 C39A C40A -59.9(2)
C54 C53 C39A C55 177.29(17)
C54 C53 C39A C38A 52.9(2)
C56 C55 C39A C53 -60.7(2)
C56 C55 C39A C40A 175.36(15)
C56 C55 C39A C38A 59.4(2)
C37A C38A C39A C53 -115.17(18)
C37A C38A C39A C40A 3.5(2)
C37A C38A C39A C55 123.43(18)
C35 C36A C40A C29 -0.4(3)
C37A C36A C40A C29 -177.16(16)
C35 C36A C40A C39A 179.93(19)
C37A C36A C40A C39A 3.1(2)
C30 C29 C40A C36A 1.7(2)
Si2 C29 C40A C36A -177.19(15)
C30 C29 C40A C39A -178.64(16)
Si2 C29 C40A C39A 2.4(3)
C53 C39A C40A C36A 111.09(17)
C55 C39A C40A C36A -126.60(17)
C38A C39A C40A C36A -3.9(2)
C53 C39A C40A C29 -68.6(2)
C55 C39A C40A C29 53.7(2)
C38A C39A C40A C29 176.38(18)
C36A C37A C49A C50A 172.1(2)
C51A C37A C49A C50A -66.7(3)
C38A C37A C49A C50A 58.7(3)
C36A C37A C51A C52A -53.5(3)
C49A C37A C51A C52A -173.4(3)
C38A C37A C51A C52A 59.8(3)
C34 C35 C36B C37B 162.9(9)
C36A C35 C36B C37B -96(2)
C35 C36B C37B C49B 36.1(15)
C35 C36B C37B C51B -79.1(14)
C35 C36B C37B C38B 163.0(10)
C36B C37B C49B C50B 59.1(11)
C51B C37B C49B C50B -180.0(11)
C38B C37B C49B C50B -61.8(10)
C36B C37B C51B C52B -53.9(18)
C49B C37B C51B C52B -179.3(14)
C38B C37B C51B C52B 59.3(17)
